data_7104470
loop_
_publ_author_name
'Xie, Jian-Hua'
'Zhou, Lei'
'Zavalij, Peter'
'Doyle, Michael P'
'Sun, Yinxin'
'Liu, Yang'
'Sun, Huai'

_publ_section_title
;
 Conformational isomers of extraordinary stability:
 carboxamidate-bridged dimetalloorganic compounds.
;
_journal_issue 21
_journal_name_full 'Chemical communications (Cambridge, England)'
_journal_page_first 3005
_journal_page_last 3007
_journal_paper_doi 10.1039/b904095a
_journal_volume 34
_journal_year 2009
_chemical_formula_moiety 'C40 H58 N4 O4 Rh2, 2(C H2 Cl2)'
_chemical_formula_sum 'C42 H62 Cl4 N4 O4 Rh2'
_chemical_formula_weight 1034.58
_chemical_name_common 'Rh2 complex'
_chemical_name_systematic
;
Rh2 complex
;
_space_group_IT_number 2
_symmetry_cell_setting triclinic
_symmetry_space_group_name_Hall '-P 1'
_symmetry_space_group_name_H-M 'P -1'
_atom_sites_solution_hydrogens geom
_atom_sites_solution_primary direct
_atom_sites_solution_secondary difmap
_audit_creation_method 'SHELXL-97 & ZCIF'
_cell_angle_alpha 88.0671(4)
_cell_angle_beta 65.9778(3)
_cell_angle_gamma 69.4042(4)
_cell_formula_units_Z 1
_cell_length_a 10.0542(3)
_cell_length_b 11.0233(3)
_cell_length_c 11.6576(3)
_cell_measurement_reflns_used 21281
_cell_measurement_temperature 200(2)
_cell_measurement_theta_max 32.1
_cell_measurement_theta_min 2.3
_cell_volume 1095.59(5)
_computing_cell_refinement Apex2
_computing_data_collection 'Apex2 (Bruker, 2005)'
_computing_data_reduction Apex2
_computing_molecular_graphics 'XSHEL (Bruker, 2004)'
_computing_publication_material SHELXL-97
_computing_structure_refinement 'SHELXL-97 (Sheldrick, 1997)'
_computing_structure_solution 'SHELXS-97 (Sheldrick, 1990)'
_diffrn_ambient_temperature 200(2)
_diffrn_detector 'CCD area detector'
_diffrn_detector_area_resol_mean 11.198
_diffrn_detector_type 'Bruker Smart Apex II'
_diffrn_measured_fraction_theta_full 0.993
_diffrn_measured_fraction_theta_max 0.993
_diffrn_measurement_details 366,366,366,366,720
_diffrn_measurement_device_type 'three-circle diffractometer'
_diffrn_measurement_method '\w and \f scans'
_diffrn_measurement_specimen_support 'glass capillary'
_diffrn_orient_matrix_type standard
_diffrn_orient_matrix_UB_11 0.0769525
_diffrn_orient_matrix_UB_12 0.0387287
_diffrn_orient_matrix_UB_13 -0.0017815
_diffrn_orient_matrix_UB_21 0.0518242
_diffrn_orient_matrix_UB_22 -0.0177729
_diffrn_orient_matrix_UB_23 -0.0945536
_diffrn_orient_matrix_UB_31 -0.0716557
_diffrn_orient_matrix_UB_32 0.0879345
_diffrn_orient_matrix_UB_33 -0.0048529
_diffrn_radiation_monochromator graphite
_diffrn_radiation_source 'fine-focus sealed tube'
_diffrn_radiation_type MoK\a
_diffrn_radiation_wavelength 0.71073
_diffrn_reflns_av_R_equivalents 0.0580
_diffrn_reflns_av_sigmaI/netI 0.0328
_diffrn_reflns_limit_h_max 14
_diffrn_reflns_limit_h_min -14
_diffrn_reflns_limit_k_max 15
_diffrn_reflns_limit_k_min -15
_diffrn_reflns_limit_l_max 16
_diffrn_reflns_limit_l_min -16
_diffrn_reflns_number 22338
_diffrn_reflns_theta_full 30.00
_diffrn_reflns_theta_max 30.00
_diffrn_reflns_theta_min 1.99
_diffrn_source_current 30.00
_diffrn_source_voltage 50.00
_diffrn_standards_decay_% 0
_exptl_absorpt_coefficient_mu 1.043
_exptl_absorpt_correction_T_max 0.751
_exptl_absorpt_correction_T_min 0.686
_exptl_absorpt_correction_type multi-scan
_exptl_absorpt_process_details 'SADABS (Sheldrick, 1996)'
_exptl_crystal_colour purple
_exptl_crystal_density_diffrn 1.568
_exptl_crystal_density_method not-measured
_exptl_crystal_description prism
_exptl_crystal_F_000 532
_exptl_crystal_id 'Doyle/Zhou Rh2hep4'
_exptl_crystal_size_max 0.42
_exptl_crystal_size_mid 0.33
_exptl_crystal_size_min 0.275
_refine_diff_density_max 0.721
_refine_diff_density_min -0.704
_refine_diff_density_rms 0.060
_refine_ls_extinction_method none
_refine_ls_goodness_of_fit_ref 1.000
_refine_ls_hydrogen_treatment refU
_refine_ls_matrix_type full
_refine_ls_number_parameters 290
_refine_ls_number_reflns 6347
_refine_ls_number_restraints 15
_refine_ls_restrained_S_all 1.003
_refine_ls_R_factor_all 0.0207
_refine_ls_R_factor_gt 0.0199
_refine_ls_shift/su_max 0.001
_refine_ls_shift/su_mean 0.000
_refine_ls_structure_factor_coef Fsqd
_refine_ls_weighting_details 'w=1/[\s^2^(Fo^2^)+(0.01P)^2^+1.091P], P=(max(Fo^2^,0)+2Fc^2^)/3'
_refine_ls_weighting_scheme calc
_refine_ls_wR_factor_gt 0.0464
_refine_ls_wR_factor_ref 0.0466
_reflns_number_gt 6166
_reflns_number_total 6347
_reflns_threshold_expression >2sigma(I)
_cod_data_source_file b904095a.txt
_cod_data_source_block 1701
_cod_depositor_comments
;
The following automatic conversions were performed:
'_symmetry_cell_setting' value 'Triclinic' changed to 'triclinic'
according to '/home/saulius/struct/CIF-dictionaries/cif_core.dic'
dictionary named 'cif_core.dic' version 2.4.1 from 2010-06-29.

Automatic conversion script
Id: cif_fix_enum 1527 2010-12-29 10:47:43Z saulius 
;
_cod_original_sg_symbol_H-M P-1
_cod_database_code 7104470
_diffrn_measurement_frame_width-ccd -0.5
_diffrn_measurement_total_frames-ccd 2184
_diffrn_measurement_frame_time-ccd 13
_diffrn_measurement_total_time-ccd 11.5
_diffrn_detector_distance-ccd 5.0000
_diffrn_measurement_frame_size-ccd 512

loop_
_symmetry_equiv_pos_as_xyz
'x, y, z'
'-x, -y, -z'

loop_
_atom_site_label
_atom_site_type_symbol
_atom_site_fract_x
_atom_site_fract_y
_atom_site_fract_z
_atom_site_U_iso_or_equiv
_atom_site_adp_type
_atom_site_occupancy
_atom_site_symmetry_multiplicity
_atom_site_calc_flag
_atom_site_refinement_flags
_atom_site_disorder_assembly
_atom_site_disorder_group
Rh1 Rh 0.430393(11) 0.421754(9) 0.043074(9) 0.01432(3) Uani 1 1 d . . .
N1 N 0.23041(13) 0.58538(10) 0.13268(10) 0.01771(19) Uani 1 1 d . B .
O1 O 0.35742(11) 0.72644(9) 0.04471(9) 0.02028(18) Uani 1 1 d . . .
C11 C 0.23351(15) 0.70314(12) 0.11439(12) 0.0180(2) Uani 1 1 d . B .
C12 C 0.08951(16) 0.82788(13) 0.17310(15) 0.0248(3) Uani 1 1 d . . .
H12A H -0.0041 0.8081 0.1908 0.039(4) Uiso 1 1 calc R A 1
H12B H 0.0946 0.8908 0.1115 0.039(4) Uiso 1 1 calc R A 1
C13 C 0.0728(2) 0.89071(16) 0.29485(17) 0.0349(3) Uani 0.718(5) 1 d PDU B 1
H13A H 0.0020 0.9823 0.3109 0.033(5) Uiso 0.718(5) 1 calc PR B 1
H13B H 0.1755 0.8894 0.2833 0.033(5) Uiso 0.718(5) 1 calc PR B 1
C14 C 0.0101(3) 0.8237(3) 0.4111(2) 0.0392(6) Uani 0.718(5) 1 d PDU B 1
H14A H -0.0110 0.8770 0.4866 0.046(6) Uiso 0.718(5) 1 calc PR B 1
H14B H -0.0898 0.8207 0.4198 0.046(6) Uiso 0.718(5) 1 calc PR B 1
C15 C 0.1205(3) 0.6848(3) 0.4067(2) 0.0421(7) Uani 0.718(5) 1 d PDU B 1
H15A H 0.1181 0.6725 0.4910 0.049(6) Uiso 0.718(5) 1 calc PR B 1
H15B H 0.2277 0.6745 0.3483 0.049(6) Uiso 0.718(5) 1 calc PR B 1
C16 C 0.0780(2) 0.57775(17) 0.36418(16) 0.0380(4) Uani 0.718(5) 1 d PDU B 1
H16A H 0.1480 0.4926 0.3713 0.039(5) Uiso 0.718(5) 1 calc PR B 1
H16B H -0.0290 0.5886 0.4237 0.039(5) Uiso 0.718(5) 1 calc PR B 1
C13A C 0.0728(2) 0.89071(16) 0.29485(17) 0.0349(3) Uani 0.282(5) 1 d PDU B 2
H13C H -0.0346 0.9545 0.3378 0.033(5) Uiso 0.282(5) 1 calc PR B 2
H13D H 0.1432 0.9392 0.2721 0.033(5) Uiso 0.282(5) 1 calc PR B 2
C14A C 0.1077(9) 0.7972(6) 0.3919(5) 0.0365(15) Uani 0.282(5) 1 d PDU B 2
H14C H 0.2166 0.7355 0.3516 0.046(6) Uiso 0.282(5) 1 calc PR B 2
H14D H 0.0964 0.8490 0.4644 0.046(6) Uiso 0.282(5) 1 calc PR B 2
C15A C -0.0007(7) 0.7209(5) 0.4394(5) 0.0344(14) Uani 0.282(5) 1 d PDU B 2
H15C H -0.0977 0.7684 0.4300 0.049(6) Uiso 0.282(5) 1 calc PR B 2
H15D H -0.0282 0.7145 0.5296 0.049(6) Uiso 0.282(5) 1 calc PR B 2
C16A C 0.0780(2) 0.57775(17) 0.36418(16) 0.0380(4) Uani 0.282(5) 1 d PDU B 2
H16C H 0.1843 0.5372 0.3591 0.039(5) Uiso 0.282(5) 1 calc PR B 2
H16D H 0.0180 0.5253 0.4122 0.039(5) Uiso 0.282(5) 1 calc PR B 2
C17 C 0.08684(17) 0.57422(14) 0.23106(14) 0.0253(3) Uani 1 1 d . . .
H17A H 0.0803 0.4920 0.2093 0.037(4) Uiso 1 1 calc R B 1
H17B H -0.0043 0.6458 0.2303 0.037(4) Uiso 1 1 calc R B 1
N2 N 0.45856(13) 0.39575(11) 0.20473(10) 0.0183(2) Uani 1 1 d . . .
O2 O 0.56468(12) 0.55123(9) 0.13796(9) 0.02083(18) Uani 1 1 d . . .
C21 C 0.52397(15) 0.47414(12) 0.21950(12) 0.0182(2) Uani 1 1 d . . .
C22 C 0.55523(18) 0.48609(14) 0.33449(13) 0.0236(3) Uani 1 1 d . . .
H22A H 0.4829 0.4585 0.4060 0.030(3) Uiso 1 1 calc R . .
H22B H 0.5334 0.5781 0.3571 0.030(3) Uiso 1 1 calc R . .
C23 C 0.72368(19) 0.40451(16) 0.31396(15) 0.0296(3) Uani 1 1 d . . .
H23A H 0.7955 0.4175 0.2318 0.031(3) Uiso 1 1 calc R . .
H23B H 0.7447 0.4373 0.3794 0.031(3) Uiso 1 1 calc R . .
C24 C 0.7597(2) 0.25848(17) 0.31725(18) 0.0359(4) Uani 1 1 d . . .
H24A H 0.6872 0.2455 0.3991 0.045(4) Uiso 1 1 calc R . .
H24B H 0.8660 0.2165 0.3118 0.045(4) Uiso 1 1 calc R . .
C25 C 0.7477(2) 0.18945(16) 0.21132(17) 0.0332(3) Uani 1 1 d . . .
H25A H 0.7656 0.2399 0.1394 0.037(4) Uiso 1 1 calc R . .
H25B H 0.8328 0.1035 0.1832 0.037(4) Uiso 1 1 calc R . .
C26 C 0.5933(2) 0.16984(15) 0.24409(18) 0.0326(3) Uani 1 1 d . . .
H26A H 0.5796 0.1139 0.3118 0.042(4) Uiso 1 1 calc R . .
H26B H 0.6040 0.1218 0.1696 0.042(4) Uiso 1 1 calc R . .
C27 C 0.44272(18) 0.29270(14) 0.28619(14) 0.0245(3) Uani 1 1 d . . .
H27A H 0.3578 0.2682 0.2866 0.028(3) Uiso 1 1 calc R . .
H27B H 0.4132 0.3273 0.3730 0.028(3) Uiso 1 1 calc R . .
C31 C 0.31543(15) 0.30861(12) 0.03735(12) 0.0177(2) Uani 1 1 d . . .
C32 C 0.36004(17) 0.18097(13) 0.06540(14) 0.0228(3) Uani 1 1 d . . .
H32 H 0.4458 0.1471 0.0866 0.028(5) Uiso 1 1 calc R . .
C33 C 0.27779(18) 0.10292(14) 0.06224(16) 0.0277(3) Uani 1 1 d . . .
H33 H 0.3076 0.0171 0.0824 0.038(5) Uiso 1 1 calc R . .
C34 C 0.15270(18) 0.15130(15) 0.02954(16) 0.0283(3) Uani 1 1 d . . .
H34 H 0.0973 0.0987 0.0278 0.034(5) Uiso 1 1 calc R . .
C35 C 0.10948(17) 0.27837(14) -0.00078(15) 0.0256(3) Uani 1 1 d . . .
H35 H 0.0247 0.3115 -0.0231 0.031(5) Uiso 1 1 calc R . .
C36 C 0.19097(16) 0.35657(13) 0.00177(13) 0.0211(2) Uani 1 1 d . . .
H36 H 0.1625 0.4417 -0.0204 0.031(5) Uiso 1 1 calc R . .
C1 C 0.4672(2) 0.15378(18) 0.72168(18) 0.0388(4) Uani 1 1 d . . .
H1A H 0.4873 0.2248 0.7513 0.051(5) Uiso 1 1 calc R . .
H1B H 0.4137 0.1163 0.7958 0.051(5) Uiso 1 1 calc R . .
Cl1 Cl 0.64585(6) 0.03320(6) 0.62097(6) 0.05963(15) Uani 1 1 d . . .
Cl2 Cl 0.34564(7) 0.21663(6) 0.64222(6) 0.05770(14) Uani 1 1 d . . .

loop_
_atom_site_aniso_label
_atom_site_aniso_U_11
_atom_site_aniso_U_22
_atom_site_aniso_U_33
_atom_site_aniso_U_23
_atom_site_aniso_U_13
_atom_site_aniso_U_12
Rh1 0.01686(5) 0.01331(4) 0.01436(5) 0.00328(3) -0.00728(3) -0.00667(3)
N1 0.0175(5) 0.0171(5) 0.0175(5) 0.0020(4) -0.0064(4) -0.0065(4)
O1 0.0197(4) 0.0159(4) 0.0230(5) 0.0036(3) -0.0073(4) -0.0062(3)
C11 0.0193(5) 0.0170(5) 0.0180(5) 0.0014(4) -0.0098(5) -0.0047(4)
C12 0.0200(6) 0.0179(6) 0.0323(7) 0.0009(5) -0.0110(5) -0.0022(5)
C13 0.0344(8) 0.0245(7) 0.0398(9) -0.0094(6) -0.0135(7) -0.0055(6)
C14 0.0325(14) 0.0424(13) 0.0300(12) -0.0144(9) -0.0130(10) 0.0020(10)
C15 0.0385(14) 0.0512(14) 0.0230(11) -0.0048(10) -0.0169(10) 0.0042(11)
C16 0.0411(9) 0.0349(8) 0.0225(7) 0.0093(6) -0.0043(7) -0.0079(7)
C13A 0.0344(8) 0.0245(7) 0.0398(9) -0.0094(6) -0.0135(7) -0.0055(6)
C14A 0.046(4) 0.042(3) 0.025(3) -0.003(2) -0.016(3) -0.017(3)
C15A 0.034(3) 0.040(3) 0.020(2) -0.0021(19) -0.007(2) -0.008(2)
C16A 0.0411(9) 0.0349(8) 0.0225(7) 0.0093(6) -0.0043(7) -0.0079(7)
C17 0.0213(6) 0.0247(6) 0.0231(6) 0.0008(5) -0.0018(5) -0.0096(5)
N2 0.0216(5) 0.0184(5) 0.0165(5) 0.0057(4) -0.0094(4) -0.0079(4)
O2 0.0289(5) 0.0222(4) 0.0172(4) 0.0066(3) -0.0121(4) -0.0135(4)
C21 0.0201(5) 0.0187(5) 0.0150(5) 0.0028(4) -0.0082(4) -0.0056(4)
C22 0.0314(7) 0.0262(6) 0.0173(6) 0.0039(5) -0.0137(5) -0.0113(5)
C23 0.0324(7) 0.0353(8) 0.0292(7) 0.0059(6) -0.0199(6) -0.0135(6)
C24 0.0386(9) 0.0346(8) 0.0416(9) 0.0089(7) -0.0278(8) -0.0091(7)
C25 0.0319(8) 0.0283(7) 0.0396(9) 0.0029(6) -0.0208(7) -0.0044(6)
C26 0.0411(9) 0.0224(7) 0.0447(9) 0.0128(6) -0.0284(8) -0.0120(6)
C27 0.0317(7) 0.0246(6) 0.0234(6) 0.0117(5) -0.0146(6) -0.0149(6)
C31 0.0191(5) 0.0169(5) 0.0183(5) 0.0023(4) -0.0071(5) -0.0087(4)
C32 0.0243(6) 0.0186(6) 0.0290(7) 0.0063(5) -0.0136(5) -0.0093(5)
C33 0.0313(7) 0.0199(6) 0.0357(8) 0.0074(5) -0.0147(6) -0.0137(5)
C34 0.0287(7) 0.0260(7) 0.0355(8) 0.0035(6) -0.0128(6) -0.0169(6)
C35 0.0240(6) 0.0270(7) 0.0307(7) 0.0029(5) -0.0142(6) -0.0118(5)
C36 0.0224(6) 0.0187(5) 0.0239(6) 0.0032(5) -0.0113(5) -0.0077(5)
C1 0.0437(10) 0.0371(9) 0.0325(8) -0.0003(7) -0.0124(7) -0.0153(8)
Cl1 0.0351(2) 0.0642(3) 0.0683(4) -0.0157(3) -0.0149(2) -0.0117(2)
Cl2 0.0453(3) 0.0679(4) 0.0621(3) 0.0021(3) -0.0276(3) -0.0171(3)

loop_
_atom_type_symbol
_atom_type_description
_atom_type_scat_dispersion_real
_atom_type_scat_dispersion_imag
_atom_type_scat_source
C C 0.0033 0.0016 'International Tables Vol C Tables 4.2.6.8 and 6.1.1.4'
H H 0.0000 0.0000 'International Tables Vol C Tables 4.2.6.8 and 6.1.1.4'
N N 0.0061 0.0033 'International Tables Vol C Tables 4.2.6.8 and 6.1.1.4'
O O 0.0106 0.0060 'International Tables Vol C Tables 4.2.6.8 and 6.1.1.4'
Rh Rh -1.1178 0.9187 'International Tables Vol C Tables 4.2.6.8 and 6.1.1.4'
Cl Cl 0.1484 0.1585 'International Tables Vol C Tables 4.2.6.8 and 6.1.1.4'

loop_
_geom_angle_atom_site_label_1
_geom_angle_atom_site_label_2
_geom_angle_atom_site_label_3
_geom_angle
_geom_angle_site_symmetry_1
_geom_angle_site_symmetry_3
_geom_angle_publ_flag
C31 Rh1 N2 105.55(5) . . ?
C31 Rh1 O1 92.28(4) . 2_665 ?
N2 Rh1 O1 87.34(4) . 2_665 ?
C31 Rh1 N1 94.62(5) . . ?
N2 Rh1 N1 90.73(4) . . ?
O1 Rh1 N1 173.10(4) 2_665 . ?
C31 Rh1 O2 81.10(4) . 2_665 ?
N2 Rh1 O2 171.41(4) . 2_665 ?
O1 Rh1 O2 86.97(4) 2_665 2_665 ?
N1 Rh1 O2 94.17(4) . 2_665 ?
C31 Rh1 Rh1 154.42(4) . 2_665 ?
N2 Rh1 Rh1 99.99(3) . 2_665 ?
O1 Rh1 Rh1 87.47(3) 2_665 2_665 ?
N1 Rh1 Rh1 86.33(3) . 2_665 ?
O2 Rh1 Rh1 73.34(3) 2_665 2_665 ?
C11 N1 C17 118.17(11) . . ?
C11 N1 Rh1 120.48(9) . . ?
C17 N1 Rh1 120.86(8) . . ?
C11 O1 Rh1 121.10(8) . 2_665 ?
O1 C11 N1 124.43(12) . . ?
O1 C11 C12 112.18(11) . . ?
N1 C11 C12 123.39(12) . . ?
C11 C12 C13 113.75(12) . . ?
C11 C12 H12A 108.8 . . ?
C13 C12 H12A 108.8 . . ?
C11 C12 H12B 108.8 . . ?
C13 C12 H12B 108.8 . . ?
H12A C12 H12B 107.7 . . ?
C12 C13 C14 113.99(15) . . ?
C12 C13 H13A 108.8 . . ?
C14 C13 H13A 108.8 . . ?
C12 C13 H13B 108.8 . . ?
C14 C13 H13B 108.8 . . ?
H13A C13 H13B 107.6 . . ?
C15 C14 C13 114.4(2) . . ?
C15 C14 H14A 108.6 . . ?
C13 C14 H14A 108.6 . . ?
C15 C14 H14B 108.6 . . ?
C13 C14 H14B 108.6 . . ?
H14A C14 H14B 107.6 . . ?
C14 C15 C16 113.4(2) . . ?
C14 C15 H15A 108.9 . . ?
C16 C15 H15A 108.9 . . ?
C14 C15 H15B 108.9 . . ?
C16 C15 H15B 108.9 . . ?
H15A C15 H15B 107.7 . . ?
C17 C16 C15 116.86(15) . . ?
C17 C16 H16A 108.1 . . ?
C15 C16 H16A 108.1 . . ?
C17 C16 H16B 108.1 . . ?
C15 C16 H16B 108.1 . . ?
H16A C16 H16B 107.3 . . ?
C15A C14A H14C 109.0 . . ?
C15A C14A H14D 109.0 . . ?
H14C C14A H14D 107.8 . . ?
C14A C15A H15C 109.2 . . ?
C14A C15A H15D 109.2 . . ?
H15C C15A H15D 107.9 . . ?
N1 C17 C16 114.47(13) . . ?
N1 C17 H17A 108.6 . . ?
C16 C17 H17A 108.6 . . ?
N1 C17 H17B 108.6 . . ?
C16 C17 H17B 108.6 . . ?
H17A C17 H17B 107.6 . . ?
C21 N2 C27 120.39(11) . . ?
C21 N2 Rh1 109.07(8) . . ?
C27 N2 Rh1 129.53(9) . . ?
C21 O2 Rh1 134.27(8) . 2_665 ?
O2 C21 N2 122.70(12) . . ?
O2 C21 C22 113.64(11) . . ?
N2 C21 C22 123.64(12) . . ?
C21 C22 C23 113.44(12) . . ?
C21 C22 H22A 108.9 . . ?
C23 C22 H22A 108.9 . . ?
C21 C22 H22B 108.9 . . ?
C23 C22 H22B 108.9 . . ?
H22A C22 H22B 107.7 . . ?
C24 C23 C22 114.85(13) . . ?
C24 C23 H23A 108.6 . . ?
C22 C23 H23A 108.6 . . ?
C24 C23 H23B 108.6 . . ?
C22 C23 H23B 108.6 . . ?
H23A C23 H23B 107.5 . . ?
C23 C24 C25 114.91(13) . . ?
C23 C24 H24A 108.5 . . ?
C25 C24 H24A 108.5 . . ?
C23 C24 H24B 108.5 . . ?
C25 C24 H24B 108.5 . . ?
H24A C24 H24B 107.5 . . ?
C26 C25 C24 116.85(15) . . ?
C26 C25 H25A 108.1 . . ?
C24 C25 H25A 108.1 . . ?
C26 C25 H25B 108.1 . . ?
C24 C25 H25B 108.1 . . ?
H25A C25 H25B 107.3 . . ?
C25 C26 C27 117.52(13) . . ?
C25 C26 H26A 107.9 . . ?
C27 C26 H26A 107.9 . . ?
C25 C26 H26B 107.9 . . ?
C27 C26 H26B 107.9 . . ?
H26A C26 H26B 107.2 . . ?
N2 C27 C26 113.38(12) . . ?
N2 C27 H27A 108.9 . . ?
C26 C27 H27A 108.9 . . ?
N2 C27 H27B 108.9 . . ?
C26 C27 H27B 108.9 . . ?
H27A C27 H27B 107.7 . . ?
C32 C31 C36 119.39(12) . . ?
C32 C31 Rh1 120.64(10) . . ?
C36 C31 Rh1 119.95(9) . . ?
C31 C32 C33 120.18(13) . . ?
C31 C32 H32 119.9 . . ?
C33 C32 H32 119.9 . . ?
C34 C33 C32 120.38(13) . . ?
C34 C33 H33 119.8 . . ?
C32 C33 H33 119.8 . . ?
C33 C34 C35 119.56(13) . . ?
C33 C34 H34 120.2 . . ?
C35 C34 H34 120.2 . . ?
C36 C35 C34 120.43(13) . . ?
C36 C35 H35 119.8 . . ?
C34 C35 H35 119.8 . . ?
C35 C36 C31 120.02(12) . . ?
C35 C36 H36 120.0 . . ?
C31 C36 H36 120.0 . . ?
Cl1 C1 Cl2 110.77(10) . . ?
Cl1 C1 H1A 109.5 . . ?
Cl2 C1 H1A 109.5 . . ?
Cl1 C1 H1B 109.5 . . ?
Cl2 C1 H1B 109.5 . . ?
H1A C1 H1B 108.1 . . ?

loop_
_geom_bond_atom_site_label_1
_geom_bond_atom_site_label_2
_geom_bond_distance
_geom_bond_site_symmetry_2
_geom_bond_publ_flag
Rh1 C31 1.9947(12) . ?
Rh1 N2 2.0137(11) . ?
Rh1 O1 2.0373(9) 2_665 ?
Rh1 N1 2.0623(11) . ?
Rh1 O2 2.1043(9) 2_665 ?
Rh1 Rh1 2.52606(19) 2_665 ?
N1 C11 1.3175(16) . ?
N1 C17 1.4770(17) . ?
O1 C11 1.2903(16) . ?
O1 Rh1 2.0373(9) 2_665 ?
C11 C12 1.5204(18) . ?
C12 C13 1.521(2) . ?
C12 H12A 0.9800 . ?
C12 H12B 0.9800 . ?
C13 C14 1.531(3) . ?
C13 H13A 0.9800 . ?
C13 H13B 0.9800 . ?
C14 C15 1.531(3) . ?
C14 H14A 0.9800 . ?
C14 H14B 0.9800 . ?
C15 C16 1.545(3) . ?
C15 H15A 0.9800 . ?
C15 H15B 0.9800 . ?
C16 C17 1.519(2) . ?
C16 H16A 0.9800 . ?
C16 H16B 0.9800 . ?
C14A C15A 1.525(7) . ?
C14A H14C 0.9800 . ?
C14A H14D 0.9800 . ?
C15A H15C 0.9800 . ?
C15A H15D 0.9800 . ?
C17 H17A 0.9800 . ?
C17 H17B 0.9800 . ?
N2 C21 1.3079(17) . ?
N2 C27 1.4659(16) . ?
O2 C21 1.2911(15) . ?
O2 Rh1 2.1043(9) 2_665 ?
C21 C22 1.5157(18) . ?
C22 C23 1.532(2) . ?
C22 H22A 0.9800 . ?
C22 H22B 0.9800 . ?
C23 C24 1.523(2) . ?
C23 H23A 0.9800 . ?
C23 H23B 0.9800 . ?
C24 C25 1.539(2) . ?
C24 H24A 0.9800 . ?
C24 H24B 0.9800 . ?
C25 C26 1.533(2) . ?
C25 H25A 0.9800 . ?
C25 H25B 0.9800 . ?
C26 C27 1.538(2) . ?
C26 H26A 0.9800 . ?
C26 H26B 0.9800 . ?
C27 H27A 0.9800 . ?
C27 H27B 0.9800 . ?
C31 C32 1.3900(17) . ?
C31 C36 1.3998(18) . ?
C32 C33 1.3975(19) . ?
C32 H32 0.9400 . ?
C33 C34 1.384(2) . ?
C33 H33 0.9400 . ?
C34 C35 1.393(2) . ?
C34 H34 0.9400 . ?
C35 C36 1.3906(19) . ?
C35 H35 0.9400 . ?
C36 H36 0.9400 . ?
C1 Cl1 1.7550(19) . ?
C1 Cl2 1.765(2) . ?
C1 H1A 0.9800 . ?
C1 H1B 0.9800 . ?

loop_
_geom_torsion_atom_site_label_1
_geom_torsion_atom_site_label_2
_geom_torsion_atom_site_label_3
_geom_torsion_atom_site_label_4
_geom_torsion
_geom_torsion_site_symmetry_1
_geom_torsion_site_symmetry_2
_geom_torsion_site_symmetry_3
_geom_torsion_site_symmetry_4
_geom_torsion_publ_flag
C31 Rh1 N1 C11 -150.74(10) . . . . ?
N2 Rh1 N1 C11 103.60(10) . . . . ?
O2 Rh1 N1 C11 -69.34(10) 2_665 . . . ?
Rh1 Rh1 N1 C11 3.64(10) 2_665 . . . ?
C31 Rh1 N1 C17 37.42(11) . . . . ?
N2 Rh1 N1 C17 -68.24(10) . . . . ?
O2 Rh1 N1 C17 118.81(10) 2_665 . . . ?
Rh1 Rh1 N1 C17 -168.21(10) 2_665 . . . ?
Rh1 O1 C11 N1 -1.86(18) 2_665 . . . ?
Rh1 O1 C11 C12 178.53(8) 2_665 . . . ?
C17 N1 C11 O1 170.03(12) . . . . ?
Rh1 N1 C11 O1 -2.03(18) . . . . ?
C17 N1 C11 C12 -10.40(19) . . . . ?
Rh1 N1 C11 C12 177.54(10) . . . . ?
O1 C11 C12 C13 -84.10(16) . . . . ?
N1 C11 C12 C13 96.29(16) . . . . ?
C11 C12 C13 C14 -77.72(19) . . . . ?
C12 C13 C14 C15 66.2(3) . . . . ?
C13 C14 C15 C16 -98.8(3) . . . . ?
C14 C15 C16 C17 62.9(3) . . . . ?
C11 N1 C17 C16 -84.17(16) . . . . ?
Rh1 N1 C17 C16 87.85(13) . . . . ?
C15 C16 C17 N1 46.0(2) . . . . ?
C31 Rh1 N2 C21 -175.67(9) . . . . ?
O1 Rh1 N2 C21 92.70(9) 2_665 . . . ?
N1 Rh1 N2 C21 -80.67(9) . . . . ?
Rh1 Rh1 N2 C21 5.73(9) 2_665 . . . ?
C31 Rh1 N2 C27 16.04(13) . . . . ?
O1 Rh1 N2 C27 -75.59(12) 2_665 . . . ?
N1 Rh1 N2 C27 111.04(12) . . . . ?
Rh1 Rh1 N2 C27 -162.55(11) 2_665 . . . ?
Rh1 O2 C21 N2 -6.2(2) 2_665 . . . ?
Rh1 O2 C21 C22 175.32(9) 2_665 . . . ?
C27 N2 C21 O2 167.98(12) . . . . ?
Rh1 N2 C21 O2 -1.56(16) . . . . ?
C27 N2 C21 C22 -13.7(2) . . . . ?
Rh1 N2 C21 C22 176.75(10) . . . . ?
O2 C21 C22 C23 -83.94(15) . . . . ?
N2 C21 C22 C23 97.62(16) . . . . ?
C21 C22 C23 C24 -76.02(17) . . . . ?
C22 C23 C24 C25 63.9(2) . . . . ?
C23 C24 C25 C26 -96.66(18) . . . . ?
C24 C25 C26 C27 60.2(2) . . . . ?
C21 N2 C27 C26 -81.17(16) . . . . ?
Rh1 N2 C27 C26 85.98(15) . . . . ?
C25 C26 C27 N2 46.73(19) . . . . ?
N2 Rh1 C31 C32 -45.27(12) . . . . ?
O1 Rh1 C31 C32 42.60(11) 2_665 . . . ?
N1 Rh1 C31 C32 -137.32(11) . . . . ?
O2 Rh1 C31 C32 129.17(12) 2_665 . . . ?
Rh1 Rh1 C31 C32 131.52(10) 2_665 . . . ?
N2 Rh1 C31 C36 136.32(11) . . . . ?
O1 Rh1 C31 C36 -135.82(11) 2_665 . . . ?
N1 Rh1 C31 C36 44.27(11) . . . . ?
O2 Rh1 C31 C36 -49.24(11) 2_665 . . . ?
Rh1 Rh1 C31 C36 -46.90(16) 2_665 . . . ?
C36 C31 C32 C33 -2.2(2) . . . . ?
Rh1 C31 C32 C33 179.41(11) . . . . ?
C31 C32 C33 C34 0.9(2) . . . . ?
C32 C33 C34 C35 0.3(2) . . . . ?
C33 C34 C35 C36 -0.1(2) . . . . ?
C34 C35 C36 C31 -1.2(2) . . . . ?
C32 C31 C36 C35 2.3(2) . . . . ?
Rh1 C31 C36 C35 -179.22(11) . . . . ?
